data_7715686
loop_
_publ_author_name
'Wu, Zhi-Yuan'
'Yu, Mu-Xin'
'Zhang, Zi-Qing'
'Jiang, Jia-Xin'
'Liu, Ting'
'Jiang, Fei-Long'
'Chen, Lian'
'Hong, Mao-Chun'

_publ_section_title
;
 1D Cu(I)-based chiral organic-inorganic hybrid material with second
 harmonic generation and circular polarized luminescence.
;
_journal_issue 17
_journal_name_full 'Dalton transactions (Cambridge, England : 2003)'
_journal_page_first 7315
_journal_page_last 7320
_journal_paper_doi 10.1039/d4dt00735b
_journal_volume 53
_journal_year 2024
_chemical_absolute_configuration R
_chemical_formula_moiety 'C20 H20 Cu2 I2 N2 O2'
_chemical_formula_sum 'C20 H20 Cu2 I2 N2 O2'
_chemical_formula_weight 701.26
_chemical_name_systematic R-CuI
_space_group_crystal_system monoclinic
_space_group_IT_number 5
_space_group_name_Hall 'I 2y'
_space_group_name_H-M_alt 'I 1 2 1'
_atom_sites_solution_hydrogens geom
_atom_sites_solution_primary dual
_audit_creation_date 2024-03-05
_audit_creation_method
;
Olex2 1.5
(compiled 2023.08.24 svn.re1ec1418 for OlexSys, GUI svn.r6817)
;
_audit_update_record
;
2024-03-06 deposited with the CCDC.	2024-04-03 downloaded from the CCDC.
;
_cell_angle_alpha 90
_cell_angle_beta 98.763(2)
_cell_angle_gamma 90
_cell_formula_units_Z 4
_cell_length_a 8.6981(2)
_cell_length_b 13.2756(4)
_cell_length_c 18.4773(4)
_cell_measurement_reflns_used 5423
_cell_measurement_temperature 99.99(10)
_cell_measurement_theta_max 75.7370
_cell_measurement_theta_min 4.1040
_cell_volume 2108.71(9)
_computing_cell_refinement 'CrysAlisPro 1.171.40.84a (Rigaku OD, 2020)'
_computing_data_collection 'CrysAlisPro 1.171.40.84a (Rigaku OD, 2020)'
_computing_data_reduction 'CrysAlisPro 1.171.40.84a (Rigaku OD, 2020)'
_computing_molecular_graphics 'Olex2 1.5 (Dolomanov et al., 2009)'
_computing_publication_material 'Olex2 1.5 (Dolomanov et al., 2009)'
_computing_structure_refinement 'SHELXL 2019/2 (Sheldrick, 2015)'
_computing_structure_solution 'SHELXT 2018/2 (Sheldrick, 2018)'
_diffrn_ambient_environment N~2~
_diffrn_ambient_temperature 99.99(10)
_diffrn_detector 'Hybrid Pixel Array Detector'
_diffrn_detector_area_resol_mean 10.0000
_diffrn_detector_type HyPix
_diffrn_measured_fraction_theta_full 1.001
_diffrn_measured_fraction_theta_max 1.000
_diffrn_measurement_details
;
List of Runs (angles in degrees, time in seconds):

  # Type    Start    End  Width  t~exp~   \w     \q     \k     \f   Frames
#--------------------------------------------------------------------------
  1  \w    -22.00  30.00   0.50    0.05    --  -45.99  19.00  30.00  104
  2  \w    -57.00 -31.00   0.50    0.05    -- -104.50  61.00 -30.00   52
  3  \w   -100.00 -32.00   0.50    0.05    -- -104.50  77.00 -90.00  136
  4  \w    -66.00 -31.00   0.50    0.05    -- -104.50  61.00-120.00   70
  5  \w    -11.00  30.00   0.50    0.05    --  -45.99  19.00-120.00   82
  6  \w     93.00 177.00   0.50    0.05    --  105.57  30.00  90.00  168
  7  \w     67.00 117.00   0.50    0.05    --   45.99 149.00  87.00  100
  8  \w    125.00 162.00   0.50    0.05    --  105.57  77.00-180.00   74
  9  \w     83.00 119.00   0.50    0.05    --  105.57  77.00-180.00   72
 10  \w     30.00 119.00   0.50    0.05    --   45.99  57.00-150.00  178
 11  \w     50.00 108.00   0.50    0.05    --  105.57 -77.00   0.00  116
 12  \w     37.00 127.00   0.50    0.05    --  105.57-149.00  40.00  180
 13  \w     72.00 103.00   0.50    0.05    --   45.99-149.00  40.00   62
 14  \w     62.00 104.00   0.50    0.05    --  105.57-125.00 -90.00   84
 15  \w     49.00  74.00   0.50    0.05    --  105.57-124.00-155.00   50
 16  \w   -159.00 -91.00   0.50    0.05    -- -104.50 -30.00 120.00  136
 17  \w   -136.00-111.00   0.50    0.05    -- -104.50-149.00  40.00   50
 18  \w    -98.00 -58.00   0.50    0.05    --  -45.99-149.00  40.00   80
 19  \w   -149.00-124.00   0.50    0.05    -- -104.50-124.00-155.00   50
 20  \w    -78.00 -52.00   0.50    0.05    --  -45.99 149.00  87.00   52
 21  \w   -129.00 -33.00   0.50    0.05    -- -104.50 149.00  87.00  192
;
_diffrn_measurement_device 'four-circle diffractometer'
_diffrn_measurement_device_type 'XtaLAB Synergy R, HyPix'
_diffrn_measurement_method '\w scans'
_diffrn_orient_matrix_type 'CrysAlisPro convention (1999,Acta A55,543-557)'
_diffrn_orient_matrix_UB_11 -0.0325025000
_diffrn_orient_matrix_UB_12 0.0509756000
_diffrn_orient_matrix_UB_13 0.0711093000
_diffrn_orient_matrix_UB_21 0.0330781000
_diffrn_orient_matrix_UB_22 0.1036892000
_diffrn_orient_matrix_UB_23 -0.0315770000
_diffrn_orient_matrix_UB_31 -0.1730776000
_diffrn_orient_matrix_UB_32 0.0103381000
_diffrn_orient_matrix_UB_33 -0.0327181000
_diffrn_radiation_monochromator mirror
_diffrn_radiation_probe x-ray
_diffrn_radiation_type 'Cu K\a'
_diffrn_radiation_wavelength 1.54184
_diffrn_reflns_av_R_equivalents 0.0246
_diffrn_reflns_av_unetI/netI 0.0308
_diffrn_reflns_Laue_measured_fraction_full 1.001
_diffrn_reflns_Laue_measured_fraction_max 1.000
_diffrn_reflns_limit_h_max 5
_diffrn_reflns_limit_h_min -10
_diffrn_reflns_limit_k_max 15
_diffrn_reflns_limit_k_min -15
_diffrn_reflns_limit_l_max 22
_diffrn_reflns_limit_l_min -22
_diffrn_reflns_number 6719
_diffrn_reflns_point_group_measured_fraction_full 0.864
_diffrn_reflns_point_group_measured_fraction_max 0.864
_diffrn_reflns_theta_full 67.077
_diffrn_reflns_theta_max 67.077
_diffrn_reflns_theta_min 4.117
_diffrn_source 'Rotating-anode X-ray tube'
_diffrn_source_type 'PhotonJet R (Cu) X-ray Source'
_exptl_absorpt_coefficient_mu 25.628
_exptl_absorpt_correction_T_max 1.00000
_exptl_absorpt_correction_T_min 0.43075
_exptl_absorpt_correction_type multi-scan
_exptl_absorpt_process_details
;
CrysAlisPro 1.171.40.84a (Rigaku Oxford Diffraction, 2020)
Empirical absorption correction using spherical harmonics,
implemented in SCALE3 ABSPACK scaling algorithm.
;
_exptl_crystal_colour 'clear orangish orange'
_exptl_crystal_colour_lustre clear
_exptl_crystal_colour_modifier orangish
_exptl_crystal_colour_primary orange
_exptl_crystal_density_diffrn 2.209
_exptl_crystal_description plate
_exptl_crystal_F_000 1336
_refine_diff_density_max 0.548
_refine_diff_density_min -0.897
_refine_diff_density_rms 0.123
_refine_ls_abs_structure_details
;
 Flack x determined using 1152 quotients [(I+)-(I-)]/[(I+)+(I-)]
 (Parsons, Flack and Wagner, Acta Cryst. B69 (2013) 249-259).
;
_refine_ls_abs_structure_Flack 0.004(6)
_refine_ls_extinction_method none
_refine_ls_goodness_of_fit_ref 1.007
_refine_ls_hydrogen_treatment constr
_refine_ls_matrix_type full
_refine_ls_number_parameters 253
_refine_ls_number_reflns 3254
_refine_ls_number_restraints 1
_refine_ls_restrained_S_all 1.007
_refine_ls_R_factor_all 0.0248
_refine_ls_R_factor_gt 0.0235
_refine_ls_shift/su_max 0.001
_refine_ls_shift/su_mean 0.000
_refine_ls_structure_factor_coef Fsqd
_refine_ls_weighting_details 'w=1/[\s^2^(Fo^2^)+(0.0367P)^2^] where P=(Fo^2^+2Fc^2^)/3'
_refine_ls_weighting_scheme calc
_refine_ls_wR_factor_gt 0.0600
_refine_ls_wR_factor_ref 0.0605
_reflns_Friedel_coverage 0.649
_reflns_Friedel_fraction_full 0.714
_reflns_Friedel_fraction_max 0.714
_reflns_number_gt 3092
_reflns_number_total 3254
_reflns_threshold_expression 'I > 2\s(I)'
_cod_data_source_file d4dt00735b2.cif
_cod_data_source_block 1
_cod_depositor_comments 'Adding full bibliography for 7715686--7715687.cif.'
_cod_database_code 7715686
_shelx_shelxl_version_number 2019/2
_chemical_oxdiff_formula 'C11 H10 N O'
_shelx_space_group_comment
;
The symmetry employed for this shelxl refinement is uniquely defined
by the following loop, which should always be used as a source of
symmetry information in preference to the above space-group names.
They are only intended as comments.
;
_reflns_odcompleteness_completeness 100.00
_reflns_odcompleteness_iscentric 1
_reflns_odcompleteness_theta 66.97
_olex2_refinement_description
;
1.a Ternary CH refined with riding coordinates:
 C00L(H00L), C00R(H00R)
1.b Secondary CH2 refined with riding coordinates:
 C008(H00A,H00B), C00N(H00E,H00F), C00O(H00G,H00H), C2(H2A,H2B)
1.c Aromatic/amide H refined with riding coordinates:
 C006(H006), C007(H007), C009(H009), C00C(H00C), C00D(H00D), C00J(H00J),
 C00K(H00K), C00Q(H00Q), C1(H1), C3(H3)
;
_olex2_submission_special_instructions 'No special instructions were received'
_oxdiff_exptl_absorpt_empirical_details
;
Empirical correction (ABSPACK) includes:
- Absorption correction using spherical harmonics
- Frame scaling
;
_oxdiff_exptl_absorpt_empirical_full_max 1.861
_oxdiff_exptl_absorpt_empirical_full_min 0.731

loop_
_space_group_symop_operation_xyz
'x, y, z'
'-x, y, -z'
'x+1/2, y+1/2, z+1/2'
'-x+1/2, y+1/2, -z+1/2'

loop_
_atom_site_label
_atom_site_type_symbol
_atom_site_fract_x
_atom_site_fract_y
_atom_site_fract_z
_atom_site_U_iso_or_equiv
_atom_site_adp_type
_atom_site_occupancy
_atom_site_site_symmetry_order
_atom_site_calc_flag
_atom_site_refinement_flags_posn
_atom_site_refinement_flags_adp
_atom_site_refinement_flags_occupancy
_atom_site_disorder_assembly
_atom_site_disorder_group
I001 I 0.58989(5) 0.51416(3) 0.39520(2) 0.01884(17) Uani 1 1 d . . . . .
I002 I 0.91271(5) 0.53150(3) 0.60127(2) 0.01841(17) Uani 1 1 d . . . . .
Cu03 Cu 0.85314(13) 0.59874(12) 0.46447(6) 0.0205(3) Uani 1 1 d . . . . .
Cu04 Cu 0.65124(14) 0.45316(12) 0.52914(6) 0.0230(3) Uani 1 1 d . . . . .
N005 N 0.8278(7) 0.7518(6) 0.4645(3) 0.0159(14) Uani 1 1 d . . . . .
C006 C 1.1706(10) 0.2701(8) 0.6483(5) 0.028(2) Uani 1 1 d . . . . .
H006 H 1.160516 0.336786 0.632876 0.034 Uiso 1 1 calc R U . . .
C007 C 1.3021(10) 0.2412(8) 0.6965(5) 0.032(2) Uani 1 1 d . . . . .
H007 H 1.378351 0.288570 0.712785 0.038 Uiso 1 1 calc R U . . .
C008 C 0.9125(8) 0.2367(6) 0.5728(4) 0.0221(17) Uani 1 1 d . . . . .
H00A H 0.882912 0.184270 0.536800 0.027 Uiso 1 1 calc R U . . .
H00B H 0.937447 0.296469 0.546688 0.027 Uiso 1 1 calc R U . . .
C009 C 0.1487(8) 0.8861(7) 0.2925(4) 0.0214(18) Uani 1 1 d . . . . .
H009 H 0.046319 0.907047 0.279093 0.026 Uiso 1 1 calc R U . . .
C00A C 0.5617(9) 0.2319(7) 0.5318(4) 0.0209(17) Uani 1 1 d . . . . .
O00B O 0.5811(5) 0.1431(4) 0.5674(3) 0.0265(12) Uani 1 1 d . . . . .
C00C C 1.2058(9) 0.0753(7) 0.6952(5) 0.033(2) Uani 1 1 d . . . . .
H00C H 1.215680 0.009404 0.712377 0.039 Uiso 1 1 calc R U . . .
C00D C 1.0759(8) 0.1034(7) 0.6448(5) 0.0299(18) Uani 1 1 d . . . . .
H00D H 1.002970 0.055272 0.625886 0.036 Uiso 1 1 calc R U . . .
C00E C 0.9141(8) 0.8268(7) 0.4874(4) 0.0193(18) Uani 1 1 d . . . . .
C00F C 1.0565(7) 0.2032(6) 0.6231(4) 0.0195(15) Uani 1 1 d . . . . .
N00H N 0.6520(7) 0.3056(6) 0.5546(3) 0.0192(15) Uani 1 1 d . . . . .
O00I O 0.8517(5) 0.9175(4) 0.4907(3) 0.0234(11) Uani 1 1 d . . . . .
C00J C 1.3194(10) 0.1458(9) 0.7194(4) 0.030(2) Uani 1 1 d . . . . .
H00J H 1.407562 0.126802 0.751543 0.036 Uiso 1 1 calc R U . . .
C00K C 0.4232(8) 0.9116(6) 0.2933(4) 0.0219(16) Uani 1 1 d . . . . .
H00K H 0.503423 0.950017 0.279527 0.026 Uiso 1 1 calc R U . . .
C00L C 0.7730(8) 0.2601(6) 0.6116(4) 0.0224(16) Uani 1 1 d . . . . .
H00L H 0.801449 0.305663 0.653193 0.027 Uiso 1 1 calc R U . . .
C00N C 0.6256(8) 0.7924(6) 0.3590(4) 0.0198(15) Uani 1 1 d . . . . .
H00E H 0.639847 0.724706 0.341482 0.024 Uiso 1 1 calc R U . . .
H00F H 0.694543 0.836928 0.337424 0.024 Uiso 1 1 calc R U . . .
C00O C 0.6829(7) 0.9006(6) 0.4749(4) 0.0234(16) Uani 1 1 d . . . . .
H00G H 0.633292 0.949949 0.440254 0.028 Uiso 1 1 calc R U . . .
H00H H 0.636342 0.903884 0.519265 0.028 Uiso 1 1 calc R U . . .
C00P C 0.4573(8) 0.8251(6) 0.3349(4) 0.0203(16) Uani 1 1 d . . . . .
C00Q C 0.3359(9) 0.7676(8) 0.3537(4) 0.0210(19) Uani 1 1 d . . . . .
H00Q H 0.357255 0.708115 0.379847 0.025 Uiso 1 1 calc R U . . .
C00R C 0.6686(8) 0.7946(6) 0.4420(4) 0.0214(17) Uani 1 1 d . . . . .
H00R H 0.592493 0.755664 0.464383 0.026 Uiso 1 1 calc R U . . .
C1 C 0.1814(9) 0.7988(7) 0.3333(4) 0.0235(18) Uani 1 1 d . . . . .
H1 H 0.100660 0.761062 0.347228 0.028 Uiso 1 1 calc R U . . .
C3 C 0.2682(9) 0.9412(6) 0.2719(4) 0.0225(17) Uani 1 1 d . . . . .
H3 H 0.246159 0.998797 0.243574 0.027 Uiso 1 1 calc R U . . .
C2 C 0.6919(8) 0.1667(6) 0.6335(4) 0.0248(17) Uani 1 1 d . . . . .
H2A H 0.765097 0.111980 0.645859 0.030 Uiso 1 1 calc R U . . .
H2B H 0.638333 0.179988 0.674832 0.030 Uiso 1 1 calc R U . . .

loop_
_atom_site_aniso_label
_atom_site_aniso_U_11
_atom_site_aniso_U_22
_atom_site_aniso_U_33
_atom_site_aniso_U_23
_atom_site_aniso_U_13
_atom_site_aniso_U_12
I001 0.0097(2) 0.0235(5) 0.0217(2) 0.0003(2) -0.00263(17) -0.0016(2)
I002 0.0098(2) 0.0251(5) 0.0190(2) 0.0007(2) -0.00184(18) -0.0024(2)
Cu03 0.0121(5) 0.0232(8) 0.0245(6) -0.0006(5) -0.0030(4) 0.0013(5)
Cu04 0.0149(6) 0.0245(9) 0.0270(6) 0.0020(5) -0.0052(4) -0.0011(5)
N005 0.006(3) 0.021(4) 0.019(3) 0.000(3) -0.001(2) 0.002(3)
C006 0.020(5) 0.023(6) 0.039(5) 0.005(4) -0.003(4) 0.003(4)
C007 0.019(4) 0.036(6) 0.038(5) -0.009(4) -0.006(3) 0.000(4)
C008 0.013(4) 0.031(5) 0.020(4) 0.000(3) -0.004(3) -0.001(3)
C009 0.011(3) 0.029(5) 0.021(3) -0.005(3) -0.008(3) 0.003(4)
C00A 0.010(3) 0.016(4) 0.038(4) 0.000(3) 0.006(3) 0.007(3)
O00B 0.015(2) 0.022(3) 0.041(3) 0.005(2) -0.001(2) 0.000(2)
C00C 0.019(4) 0.033(5) 0.047(5) 0.011(4) 0.009(4) 0.008(4)
C00D 0.017(4) 0.025(5) 0.047(5) -0.003(4) 0.003(3) -0.003(3)
C00E 0.010(4) 0.031(5) 0.016(3) 0.006(3) -0.001(3) 0.004(3)
C00F 0.012(3) 0.029(4) 0.018(3) -0.002(3) 0.002(3) 0.000(3)
N00H 0.010(3) 0.022(4) 0.023(3) -0.002(3) -0.002(2) 0.002(3)
O00I 0.010(2) 0.023(3) 0.036(3) -0.003(2) -0.002(2) 0.005(2)
C00J 0.017(4) 0.043(6) 0.028(4) 0.000(4) -0.003(3) 0.009(4)
C00K 0.017(3) 0.026(4) 0.022(3) 0.000(3) -0.001(3) -0.005(3)
C00L 0.010(3) 0.034(5) 0.021(3) -0.001(3) -0.003(3) 0.000(3)
C00N 0.013(3) 0.021(4) 0.024(4) 0.001(3) -0.001(3) -0.001(3)
C00O 0.005(3) 0.036(5) 0.027(4) -0.001(3) -0.003(3) 0.005(3)
C00P 0.013(3) 0.027(4) 0.020(3) -0.004(3) 0.000(3) 0.001(3)
C00Q 0.009(4) 0.025(5) 0.026(4) 0.003(4) -0.008(3) 0.001(4)
C00R 0.005(3) 0.032(5) 0.025(4) 0.004(3) -0.003(3) 0.002(3)
C1 0.015(4) 0.022(5) 0.033(4) -0.001(4) 0.000(3) -0.003(3)
C3 0.023(4) 0.022(5) 0.021(3) -0.003(3) -0.002(3) 0.005(3)
C2 0.015(4) 0.033(5) 0.025(4) 0.006(3) 0.000(3) 0.003(3)

loop_
_atom_type_symbol
_atom_type_description
_atom_type_scat_dispersion_real
_atom_type_scat_dispersion_imag
_atom_type_scat_source
C C 0.0181 0.0091 'International Tables Vol C Tables 4.2.6.8 and 6.1.1.4'
H H 0.0000 0.0000 'International Tables Vol C Tables 4.2.6.8 and 6.1.1.4'
Cu Cu -1.9646 0.5888 'International Tables Vol C Tables 4.2.6.8 and 6.1.1.4'
I I -0.3257 6.8362 'International Tables Vol C Tables 4.2.6.8 and 6.1.1.4'
N N 0.0311 0.0180 'International Tables Vol C Tables 4.2.6.8 and 6.1.1.4'
O O 0.0492 0.0322 'International Tables Vol C Tables 4.2.6.8 and 6.1.1.4'

loop_
_geom_angle_atom_site_label_1
_geom_angle_atom_site_label_2
_geom_angle_atom_site_label_3
_geom_angle
_geom_angle_site_symmetry_1
_geom_angle_site_symmetry_3
_geom_angle_publ_flag
Cu03 I001 Cu04 121.91(3) . 2_656 ?
Cu04 I001 Cu03 68.80(4) . . ?
Cu04 I001 Cu04 59.58(4) . 2_656 ?
Cu03 I002 Cu03 60.53(4) . 2_756 ?
Cu03 I002 Cu04 68.13(3) . . ?
Cu04 I002 Cu03 123.58(4) . 2_756 ?
I001 Cu03 Cu04 53.84(3) . . ?
I002 Cu03 I001 109.92(5) . . ?
I002 Cu03 I001 107.20(5) 2_756 . ?
I002 Cu03 I002 105.54(5) . 2_756 ?
I002 Cu03 Cu03 60.14(4) . 2_756 ?
I002 Cu03 Cu03 59.33(4) 2_756 2_756 ?
I002 Cu03 Cu04 120.05(5) 2_756 . ?
I002 Cu03 Cu04 56.09(3) . . ?
Cu03 Cu03 I001 155.25(3) 2_756 . ?
Cu03 Cu03 Cu04 112.22(4) 2_756 . ?
N005 Cu03 I001 109.32(18) . . ?
N005 Cu03 I002 114.89(17) . 2_756 ?
N005 Cu03 I002 109.83(17) . . ?
N005 Cu03 Cu03 95.41(17) . 2_756 ?
N005 Cu03 Cu04 125.05(17) . . ?
I001 Cu04 I001 109.00(5) . 2_656 ?
I001 Cu04 I002 113.14(5) . . ?
I001 Cu04 Cu03 57.36(4) . . ?
I001 Cu04 Cu03 122.84(5) 2_656 . ?
I001 Cu04 Cu04 64.47(4) . 2_656 ?
I002 Cu04 I001 106.46(5) . 2_656 ?
I002 Cu04 Cu03 55.78(3) . . ?
I002 Cu04 Cu04 155.38(4) . 2_656 ?
Cu04 Cu04 I001 55.95(4) 2_656 2_656 ?
Cu04 Cu04 Cu03 116.11(4) 2_656 . ?
N00H Cu04 I001 98.04(19) . 2_656 ?
N00H Cu04 I001 121.48(19) . . ?
N00H Cu04 I002 106.88(19) . . ?
N00H Cu04 Cu03 138.00(19) . . ?
N00H Cu04 Cu04 93.54(19) . 2_656 ?
C00E N005 Cu03 135.7(5) . . ?
C00E N005 C00R 105.5(7) . . ?
C00R N005 Cu03 118.2(5) . . ?
C007 C006 H006 119.2 . . ?
C00F C006 H006 119.2 . . ?
C00F C006 C007 121.7(10) . . ?
C006 C007 H007 119.8 . . ?
C00J C007 C006 120.4(9) . . ?
C00J C007 H007 119.8 . . ?
H00A C008 H00B 107.6 . . ?
C00F C008 H00A 108.7 . . ?
C00F C008 H00B 108.7 . . ?
C00F C008 C00L 114.4(6) . . ?
C00L C008 H00A 108.7 . . ?
C00L C008 H00B 108.7 . . ?
C1 C009 H009 120.2 . . ?
C3 C009 H009 120.2 . . ?
C3 C009 C1 119.7(7) . . ?
O00B C00A C00A 114.4(5) . 2_656 ?
N00H C00A C00A 126.9(5) . 2_656 ?
N00H C00A O00B 118.7(7) . . ?
C00A O00B C2 103.7(6) . . ?
C00D C00C H00C 120.1 . . ?
C00J C00C H00C 120.1 . . ?
C00J C00C C00D 119.9(9) . . ?
C00C C00D H00D 120.1 . . ?
C00F C00D C00C 119.8(8) . . ?
C00F C00D H00D 120.1 . . ?
N005 C00E C00E 127.6(5) . 2_756 ?
N005 C00E O00I 119.9(7) . . ?
O00I C00E C00E 112.5(4) . 2_756 ?
C006 C00F C008 120.8(8) . . ?
C006 C00F C00D 118.4(7) . . ?
C00D C00F C008 120.8(7) . . ?
C00A N00H Cu04 133.1(6) . . ?
C00A N00H C00L 104.6(7) . . ?
C00L N00H Cu04 122.3(5) . . ?
C00E O00I C00O 104.8(6) . . ?
C007 C00J C00C 119.8(8) . . ?
C007 C00J H00J 120.1 . . ?
C00C C00J H00J 120.1 . . ?
C00P C00K H00K 119.9 . . ?
C00P C00K C3 120.2(7) . . ?
C3 C00K H00K 119.9 . . ?
C008 C00L H00L 111.6 . . ?
N00H C00L C008 106.0(6) . . ?
N00H C00L H00L 111.6 . . ?
N00H C00L C2 102.3(6) . . ?
C2 C00L C008 113.2(7) . . ?
C2 C00L H00L 111.6 . . ?
H00E C00N H00F 108.0 . . ?
C00P C00N H00E 109.3 . . ?
C00P C00N H00F 109.3 . . ?
C00R C00N H00E 109.3 . . ?
C00R C00N H00F 109.3 . . ?
C00R C00N C00P 111.5(6) . . ?
O00I C00O H00G 111.0 . . ?
O00I C00O H00H 111.0 . . ?
O00I C00O C00R 103.8(6) . . ?
H00G C00O H00H 109.0 . . ?
C00R C00O H00G 111.0 . . ?
C00R C00O H00H 111.0 . . ?
C00K C00P C00N 120.8(6) . . ?
C00K C00P C00Q 119.1(7) . . ?
C00Q C00P C00N 120.1(7) . . ?
C00P C00Q H00Q 119.8 . . ?
C00P C00Q C1 120.3(8) . . ?
C1 C00Q H00Q 119.8 . . ?
N005 C00R C00N 110.3(6) . . ?
N005 C00R C00O 102.9(6) . . ?
N005 C00R H00R 109.7 . . ?
C00N C00R C00O 114.2(6) . . ?
C00N C00R H00R 109.7 . . ?
C00O C00R H00R 109.7 . . ?
C009 C1 C00Q 120.0(8) . . ?
C009 C1 H1 120.0 . . ?
C00Q C1 H1 120.0 . . ?
C009 C3 C00K 120.6(7) . . ?
C009 C3 H3 119.7 . . ?
C00K C3 H3 119.7 . . ?
O00B C2 C00L 103.1(5) . . ?
O00B C2 H2A 111.1 . . ?
O00B C2 H2B 111.1 . . ?
C00L C2 H2A 111.1 . . ?
C00L C2 H2B 111.1 . . ?
H2A C2 H2B 109.1 . . ?

loop_
_geom_bond_atom_site_label_1
_geom_bond_atom_site_label_2
_geom_bond_distance
_geom_bond_site_symmetry_2
_geom_bond_publ_flag
I001 Cu03 2.6924(13) . ?
I001 Cu04 2.5813(13) . ?
I001 Cu04 2.8112(14) 2_656 ?
I002 Cu03 2.6784(12) 2_756 ?
I002 Cu03 2.6562(12) . ?
I002 Cu04 2.6658(13) . ?
Cu03 Cu03 2.689(2) 2_756 ?
Cu03 Cu04 2.9810(14) . ?
Cu03 N005 2.043(8) . ?
Cu04 Cu04 2.687(2) 2_656 ?
Cu04 N00H 2.014(8) . ?
N005 C00E 1.280(11) . ?
N005 C00R 1.497(9) . ?
C006 H006 0.9300 . ?
C006 C007 1.392(12) . ?
C006 C00F 1.359(13) . ?
C007 H007 0.9300 . ?
C007 C00J 1.337(14) . ?
C008 H00A 0.9700 . ?
C008 H00B 0.9700 . ?
C008 C00F 1.509(9) . ?
C008 C00L 1.532(10) . ?
C009 H009 0.9300 . ?
C009 C1 1.388(13) . ?
C009 C3 1.371(11) . ?
C00A C00A 1.465(16) 2_656 ?
C00A O00B 1.349(10) . ?
C00A N00H 1.285(11) . ?
O00B C2 1.469(9) . ?
C00C H00C 0.9300 . ?
C00C C00D 1.401(11) . ?
C00C C00J 1.385(14) . ?
C00D H00D 0.9300 . ?
C00D C00F 1.387(12) . ?
C00E C00E 1.497(15) 2_756 ?
C00E O00I 1.326(10) . ?
N00H C00L 1.497(9) . ?
O00I C00O 1.469(8) . ?
C00J H00J 0.9300 . ?
C00K H00K 0.9300 . ?
C00K C00P 1.388(11) . ?
C00K C3 1.403(10) . ?
C00L H00L 0.9800 . ?
C00L C2 1.512(11) . ?
C00N H00E 0.9700 . ?
C00N H00F 0.9700 . ?
C00N C00P 1.527(10) . ?
C00N C00R 1.521(10) . ?
C00O H00G 0.9700 . ?
C00O H00H 0.9700 . ?
C00O C00R 1.529(11) . ?
C00P C00Q 1.390(12) . ?
C00Q H00Q 0.9300 . ?
C00Q C1 1.402(11) . ?
C00R H00R 0.9800 . ?
C1 H1 0.9300 . ?
C3 H3 0.9300 . ?
C2 H2A 0.9700 . ?
C2 H2B 0.9700 . ?

loop_
_geom_torsion_atom_site_label_1
_geom_torsion_atom_site_label_2
_geom_torsion_atom_site_label_3
_geom_torsion_atom_site_label_4
_geom_torsion
_geom_torsion_site_symmetry_1
_geom_torsion_site_symmetry_2
_geom_torsion_site_symmetry_3
_geom_torsion_site_symmetry_4
_geom_torsion_publ_flag
Cu03 N005 C00E C00E 12.5(14) . . . 2_756 ?
Cu03 N005 C00E O00I -167.5(5) . . . . ?
Cu03 N005 C00R C00N -77.8(7) . . . . ?
Cu03 N005 C00R C00O 159.9(4) . . . . ?
Cu04 N00H C00L C008 -84.0(7) . . . . ?
Cu04 N00H C00L C2 157.2(5) . . . . ?
N005 C00E O00I C00O 8.2(8) . . . . ?
C006 C007 C00J C00C -0.1(14) . . . . ?
C007 C006 C00F C008 178.1(7) . . . . ?
C007 C006 C00F C00D -2.1(12) . . . . ?
C008 C00L C2 O00B -86.5(7) . . . . ?
C00A C00A O00B C2 -171.8(8) 2_656 . . . ?
C00A C00A N00H Cu04 11.0(14) 2_656 . . . ?
C00A C00A N00H C00L -169.9(9) 2_656 . . . ?
C00A O00B C2 C00L -22.8(7) . . . . ?
C00A N00H C00L C008 96.8(7) . . . . ?
C00A N00H C00L C2 -22.0(7) . . . . ?
O00B C00A N00H Cu04 -170.7(5) . . . . ?
O00B C00A N00H C00L 8.4(9) . . . . ?
C00C C00D C00F C006 4.2(12) . . . . ?
C00C C00D C00F C008 -175.9(7) . . . . ?
C00D C00C C00J C007 2.3(13) . . . . ?
C00E N005 C00R C00N 109.2(7) . . . . ?
C00E N005 C00R C00O -13.1(8) . . . . ?
C00E C00E O00I C00O -171.9(7) 2_756 . . . ?
C00E O00I C00O C00R -15.5(7) . . . . ?
C00F C006 C007 C00J 0.0(14) . . . . ?
C00F C008 C00L N00H 172.0(7) . . . . ?
C00F C008 C00L C2 -76.7(8) . . . . ?
N00H C00A O00B C2 9.7(9) . . . . ?
N00H C00L C2 O00B 27.1(7) . . . . ?
O00I C00O C00R N005 17.2(7) . . . . ?
O00I C00O C00R C00N -102.4(6) . . . . ?
C00J C00C C00D C00F -4.4(12) . . . . ?
C00K C00P C00Q C1 -2.5(12) . . . . ?
C00L C008 C00F C006 -96.2(9) . . . . ?
C00L C008 C00F C00D 83.9(9) . . . . ?
C00N C00P C00Q C1 178.2(7) . . . . ?
C00P C00K C3 C009 0.8(11) . . . . ?
C00P C00N C00R N005 173.9(6) . . . . ?
C00P C00N C00R C00O -70.8(8) . . . . ?
C00P C00Q C1 C009 1.8(13) . . . . ?
C00R N005 C00E C00E -176.4(8) . . . 2_756 ?
C00R N005 C00E O00I 3.6(9) . . . . ?
C00R C00N C00P C00K 116.2(8) . . . . ?
C00R C00N C00P C00Q -64.6(9) . . . . ?
C1 C009 C3 C00K -1.5(12) . . . . ?
C3 C009 C1 C00Q 0.2(12) . . . . ?
C3 C00K C00P C00N -179.5(7) . . . . ?
C3 C00K C00P C00Q 1.3(11) . . . . ?
